data_1545446
loop_
_publ_author_name
'Li, Huan-Huan'
'Bai, Fan'
'Yan, Hong'
'Lu, Chang-Sheng'

_publ_section_title
;
 Base-Promoted Decarboxylative Azo-Coupling: Construction of Unsymmetrical
 Azocarboranes.
;
_journal_issue 4
_journal_name_full 'Organic letters'
_journal_page_first 862
_journal_page_last 865
_journal_paper_doi 10.1021/acs.orglett.7b00013
_journal_volume 19
_journal_year 2017
_chemical_formula_sum 'C9 H18 B10 N2 O'
_chemical_formula_weight 278.35
_chemical_name_systematic
; 
 ? 
;
_space_group_IT_number 19
_symmetry_cell_setting orthorhombic
_symmetry_space_group_name_Hall 'P 2ac 2ab'
_symmetry_space_group_name_H-M 'P 21 21 21'
_atom_sites_solution_hydrogens geom
_atom_sites_solution_primary direct
_atom_sites_solution_secondary difmap
_audit_creation_method SHELXL-97
_cell_angle_alpha 90.00
_cell_angle_beta 90.00
_cell_angle_gamma 90.00
_cell_formula_units_Z 12
_cell_length_a 7.0280(8)
_cell_length_b 19.930(2)
_cell_length_c 33.434(3)
_cell_measurement_reflns_used 2097
_cell_measurement_temperature 296(2)
_cell_measurement_theta_max 26.5025
_cell_measurement_theta_min 2.6425
_cell_volume 4683.0(8)
_computing_structure_refinement 'SHELXL-97 (Sheldrick, 1997)'
_computing_structure_solution 'SHELXS-97 (Sheldrick, 1990)'
_diffrn_ambient_temperature 296(2)
_diffrn_measured_fraction_theta_full 0.999
_diffrn_measured_fraction_theta_max 0.999
_diffrn_measurement_device_type 'Bruker APEX-II CCD'
_diffrn_measurement_method '\f and \w scans'
_diffrn_radiation_monochromator graphite
_diffrn_radiation_source 'fine-focus sealed tube'
_diffrn_radiation_type MoK\a
_diffrn_radiation_wavelength 0.71073
_diffrn_reflns_av_R_equivalents 0.1472
_diffrn_reflns_av_sigmaI/netI 0.1691
_diffrn_reflns_limit_h_max 8
_diffrn_reflns_limit_h_min -8
_diffrn_reflns_limit_k_max 23
_diffrn_reflns_limit_k_min -22
_diffrn_reflns_limit_l_max 39
_diffrn_reflns_limit_l_min -34
_diffrn_reflns_number 26383
_diffrn_reflns_theta_full 25.02
_diffrn_reflns_theta_max 25.02
_diffrn_reflns_theta_min 1.19
_exptl_absorpt_coefficient_mu 0.065
_exptl_crystal_colour yellow
_exptl_crystal_density_diffrn 1.184
_exptl_crystal_density_method 'not measured'
_exptl_crystal_description block
_exptl_crystal_F_000 1728
_refine_diff_density_max 0.308
_refine_diff_density_min -0.268
_refine_diff_density_rms 0.075
_refine_ls_abs_structure_details 'Flack H D (1983), Acta Cryst. A39, 876-881'
_refine_ls_abs_structure_Flack -1(2)
_refine_ls_extinction_coef 0.0057(10)
_refine_ls_extinction_expression Fc^*^=kFc[1+0.001xFc^2^\l^3^/sin(2\q)]^-1/4^
_refine_ls_extinction_method SHELXL
_refine_ls_goodness_of_fit_ref 0.941
_refine_ls_hydrogen_treatment mixed
_refine_ls_matrix_type full
_refine_ls_number_parameters 664
_refine_ls_number_reflns 8260
_refine_ls_number_restraints 2482
_refine_ls_restrained_S_all 0.864
_refine_ls_R_factor_all 0.1876
_refine_ls_R_factor_gt 0.0851
_refine_ls_shift/su_max 0.000
_refine_ls_shift/su_mean 0.000
_refine_ls_structure_factor_coef Fsqd
_refine_ls_weighting_details 'calc w=1/[\s^2^(Fo^2^)+(0.1283P)^2^+0.0000P] where P=(Fo^2^+2Fc^2^)/3'
_refine_ls_weighting_scheme calc
_refine_ls_wR_factor_gt 0.2048
_refine_ls_wR_factor_ref 0.2616
_reflns_number_gt 3771
_reflns_number_total 8260
_reflns_threshold_expression >2sigma(I)
_cod_data_source_file ol7b00013_si_002.cif
_cod_data_source_block 3aa
_cod_depositor_comments
;
The following automatic conversions were performed:

'_symmetry_cell_setting' value 'Orthorhombic' changed to
'orthorhombic' according to
/home/data/users/saulius/crontab/automatic-downloads/current/ACS/lib/dictionaries/cif_core.dic
dictionary named 'cif_core.dic' version 2.4.2 from 2011-04-26.

Automatic conversion script
Id: cif_fix_values 4973 2017-02-22 13:04:09Z antanas 

2019-07-16
Z value and formula fixed to values more according to usual
chemical conventions.                 miguel
;
_cod_original_formula_sum 'C27 H54 B30 N6 O3'
_cod_original_formula_weight 835.06
_cod_original_formula_units_Z 4
_cod_original_cell_volume 4683.1(9)
_cod_original_sg_symbol_H-M 'P2(1)2(1)2(1) '
_cod_database_code 1545446

loop_
_symmetry_equiv_pos_as_xyz
'x, y, z'
'-x+1/2, -y, z+1/2'
'x+1/2, -y+1/2, -z'
'-x, y+1/2, -z+1/2'

loop_
_atom_site_label
_atom_site_type_symbol
_atom_site_fract_x
_atom_site_fract_y
_atom_site_fract_z
_atom_site_U_iso_or_equiv
_atom_site_adp_type
_atom_site_occupancy
_atom_site_symmetry_multiplicity
_atom_site_calc_flag
_atom_site_refinement_flags
_atom_site_disorder_assembly
_atom_site_disorder_group
N1 N 0.2724(6) 0.62600(19) 0.07622(11) 0.0627(11) Uani 1 1 d U . .
N2 N 0.2305(6) 0.68335(19) 0.08593(11) 0.0553(9) Uani 1 1 d U . .
N3 N 0.2614(7) 0.28450(17) 0.23113(12) 0.0650(11) Uani 1 1 d U . .
N4 N 0.2900(6) 0.30647(18) 0.26494(13) 0.0602(10) Uani 1 1 d U . .
N5 N 0.2665(7) 0.1074(2) 0.06861(13) 0.0749(11) Uani 1 1 d U A .
N6 N 0.2748(7) 0.13205(18) 0.10224(12) 0.0690(11) Uani 1 1 d U . .
O1 O 0.2185(6) 0.75146(15) 0.24383(9) 0.0667(10) Uani 1 1 d U . .
O2 O 0.2481(6) 0.13478(16) 0.39240(9) 0.0692(9) Uani 1 1 d U . .
O3 O 0.2652(15) 0.2941(4) -0.05229(19) 0.099(2) Uani 0.623(9) 1 d PDU A 1
O3' O 0.261(3) 0.2569(6) -0.0677(4) 0.105(3) Uani 0.377(9) 1 d PDU A 2
B1 B 0.4509(10) 0.6522(3) 0.00764(19) 0.0702(16) Uani 1 1 d U . .
H1 H 0.5680 0.6811 0.0211 0.084 Uiso 1 1 calc R . .
B2 B 0.3509(10) 0.6743(4) -0.0383(2) 0.0779(17) Uani 1 1 d U . .
H2 H 0.4043 0.7173 -0.0556 0.094 Uiso 1 1 calc R . .
B3 B 0.4775(10) 0.5999(4) -0.0340(2) 0.0768(17) Uani 1 1 d U . .
H3 H 0.6160 0.5937 -0.0488 0.092 Uiso 1 1 calc R . .
B4 B 0.4321(10) 0.5630(3) 0.01335(19) 0.0699(16) Uani 1 1 d U . .
H4 H 0.5383 0.5332 0.0297 0.084 Uiso 1 1 calc R . .
B5 B 0.1858(10) 0.5446(3) 0.01536(19) 0.0702(16) Uani 1 1 d U . .
H5 H 0.1320 0.5031 0.0339 0.084 Uiso 1 1 calc R . .
B6 B 0.0557(10) 0.6184(3) 0.00992(19) 0.0682(15) Uani 1 1 d U . .
H6 H -0.0829 0.6255 0.0246 0.082 Uiso 1 1 calc R . .
B7 B 0.1046(10) 0.6539(4) -0.03617(19) 0.0727(16) Uani 1 1 d U . .
H7 H -0.0031 0.6841 -0.0519 0.087 Uiso 1 1 calc R . .
B8 B 0.2651(10) 0.6008(3) -0.06082(19) 0.0769(16) Uani 1 1 d U . .
H8 H 0.2636 0.5953 -0.0936 0.092 Uiso 1 1 calc R . .
B9 B 0.3123(11) 0.5331(4) -0.0290(2) 0.0818(18) Uani 1 1 d U . .
H9 H 0.3419 0.4826 -0.0407 0.098 Uiso 1 1 calc R . .
B10 B 0.0854(10) 0.5660(3) -0.0310(2) 0.0713(16) Uani 1 1 d U . .
H10 H -0.0333 0.5374 -0.0440 0.086 Uiso 1 1 calc R . .
B11 B 0.4818(11) 0.3716(3) 0.1906(2) 0.0764(17) Uani 1 1 d U . .
H11 H 0.6179 0.3568 0.2042 0.092 Uiso 1 1 calc R . .
B12 B 0.4282(12) 0.4544(3) 0.1792(2) 0.0823(18) Uani 1 1 d U . .
H12 H 0.5305 0.4949 0.1852 0.099 Uiso 1 1 calc R . .
B13 B 0.4632(11) 0.3958(3) 0.1413(2) 0.0811(18) Uani 1 1 d U . .
H13 H 0.5886 0.3973 0.1217 0.097 Uiso 1 1 calc R . .
B14 B 0.3617(11) 0.3206(3) 0.1569(2) 0.0782(17) Uani 1 1 d U . .
H14 H 0.4193 0.2716 0.1479 0.094 Uiso 1 1 calc R . .
B15 B 0.1182(11) 0.3318(3) 0.1630(2) 0.0815(18) Uani 1 1 d U . .
H15 H 0.0172 0.2904 0.1581 0.098 Uiso 1 1 calc R . .
B16 B 0.0847(11) 0.3909(3) 0.2007(2) 0.0840(18) Uani 1 1 d U . .
H16 H -0.0377 0.3887 0.2211 0.101 Uiso 1 1 calc R . .
B17 B 0.1821(12) 0.4667(3) 0.1847(2) 0.0849(18) Uani 1 1 d U . .
H17 H 0.1226 0.5151 0.1944 0.102 Uiso 1 1 calc R . .
B18 B 0.2766(12) 0.4547(3) 0.1378(2) 0.0794(17) Uani 1 1 d U . .
H18 H 0.2795 0.4954 0.1156 0.095 Uiso 1 1 calc R . .
B19 B 0.2384(12) 0.3723(3) 0.1241(2) 0.0833(17) Uani 1 1 d U . .
H19 H 0.2158 0.3581 0.0927 0.100 Uiso 1 1 calc R . .
B20 B 0.0641(13) 0.4163(3) 0.1507(2) 0.0917(19) Uani 1 1 d U . .
H20 H -0.0728 0.4310 0.1374 0.110 Uiso 1 1 calc R . .
B21 B 0.4511(11) 0.0220(3) 0.13016(19) 0.0705(16) Uani 1 1 d U . .
H21 H 0.5613 0.0192 0.1069 0.085 Uiso 1 1 calc R . .
B22 B 0.3513(10) -0.0488(3) 0.14910(19) 0.0709(16) Uani 1 1 d U . .
H22 H 0.3935 -0.0988 0.1383 0.085 Uiso 1 1 calc R . .
B23 B 0.4965(11) 0.0009(3) 0.1789(2) 0.0752(17) Uani 1 1 d U . .
H23 H 0.6376 -0.0162 0.1887 0.090 Uiso 1 1 calc R . .
B24 B 0.4506(11) 0.0843(3) 0.16625(19) 0.0720(16) Uani 1 1 d U . .
H24 H 0.5623 0.1229 0.1669 0.086 Uiso 1 1 calc R . .
B25 B 0.2189(11) 0.1030(3) 0.17887(18) 0.0763(16) Uani 1 1 d U . .
H25 H 0.1768 0.1538 0.1883 0.092 Uiso 1 1 calc R . .
B26 B 0.0692(11) 0.0535(3) 0.1496(2) 0.0774(17) Uani 1 1 d U . .
H26 H -0.0707 0.0708 0.1391 0.093 Uiso 1 1 calc R . .
B27 B 0.1161(11) -0.0315(3) 0.1629(2) 0.0787(18) Uani 1 1 d U . .
H27 H 0.0045 -0.0702 0.1616 0.094 Uiso 1 1 calc R . .
B28 B 0.2896(11) -0.0318(3) 0.19936(18) 0.0696(16) Uani 1 1 d U . .
H28 H 0.2944 -0.0705 0.2228 0.084 Uiso 1 1 calc R . .
B29 B 0.3506(12) 0.0513(3) 0.2092(2) 0.0800(18) Uani 1 1 d U . .
H29 H 0.3950 0.0680 0.2392 0.096 Uiso 1 1 calc R . .
B30 B 0.1178(12) 0.0298(3) 0.1989(2) 0.0855(18) Uani 1 1 d U . .
H30 H 0.0062 0.0314 0.2219 0.103 Uiso 1 1 calc R . .
C1 C 0.2719(8) 0.6165(2) 0.03352(13) 0.0580(12) Uani 1 1 d U . .
C2 C 0.2265(8) 0.6791(2) 0.00420(13) 0.0628(12) Uani 1 1 d U . .
H2A H 0.1965 0.7293 0.0163 0.075 Uiso 1 1 calc R . .
C3 C 0.2328(7) 0.6956(2) 0.12716(13) 0.0518(11) Uani 1 1 d U . .
C4 C 0.2839(7) 0.6499(2) 0.15525(13) 0.0498(11) Uani 1 1 d U . .
H4A H 0.3211 0.6070 0.1475 0.060 Uiso 1 1 calc R . .
C5 C 0.2809(7) 0.6667(2) 0.19500(13) 0.0516(11) Uani 1 1 d U . .
H5A H 0.3144 0.6353 0.2143 0.062 Uiso 1 1 calc R . .
C6 C 0.2290(7) 0.7288(2) 0.20562(13) 0.0506(11) Uani 1 1 d U . .
C7 C 0.1765(7) 0.7755(2) 0.17773(15) 0.0558(12) Uani 1 1 d U . .
H7A H 0.1394 0.8183 0.1857 0.067 Uiso 1 1 calc R . .
C8 C 0.1789(7) 0.7590(2) 0.13806(14) 0.0543(12) Uani 1 1 d U . .
H8A H 0.1445 0.7904 0.1188 0.065 Uiso 1 1 calc R . .
C9 C 0.2699(10) 0.7052(2) 0.27400(14) 0.0792(17) Uani 1 1 d U . .
H9A H 0.1917 0.6659 0.2719 0.119 Uiso 1 1 calc R . .
H9B H 0.2519 0.7254 0.2998 0.119 Uiso 1 1 calc R . .
H9C H 0.4011 0.6929 0.2708 0.119 Uiso 1 1 calc R . .
C10 C 0.2678(8) 0.3372(2) 0.20182(14) 0.0616(12) Uani 1 1 d U . .
C11 C 0.3071(9) 0.4140(2) 0.21393(16) 0.0736(15) Uani 1 1 d U . .
H11A H 0.3318 0.4283 0.2453 0.088 Uiso 1 1 calc R . .
C12 C 0.2810(7) 0.2573(2) 0.29497(14) 0.0530(11) Uani 1 1 d U . .
C13 C 0.2297(8) 0.1920(2) 0.28986(14) 0.0580(12) Uani 1 1 d U . .
H13A H 0.2029 0.1763 0.2643 0.070 Uiso 1 1 calc R . .
C14 C 0.2172(7) 0.1497(2) 0.32130(13) 0.0541(12) Uani 1 1 d U . .
H14A H 0.1830 0.1051 0.3173 0.065 Uiso 1 1 calc R . .
C15 C 0.2549(8) 0.1727(2) 0.35908(14) 0.0552(11) Uani 1 1 d U . .
C16 C 0.3095(7) 0.2378(2) 0.36473(15) 0.0619(13) Uani 1 1 d U . .
H16A H 0.3396 0.2529 0.3903 0.074 Uiso 1 1 calc R . .
C17 C 0.3200(7) 0.2806(2) 0.33332(15) 0.0610(13) Uani 1 1 d U . .
H17A H 0.3531 0.3253 0.3374 0.073 Uiso 1 1 calc R . .
C18 C 0.1967(10) 0.0673(3) 0.38918(15) 0.0830(18) Uani 1 1 d U . .
H18A H 0.0710 0.0641 0.3781 0.125 Uiso 1 1 calc R . .
H18B H 0.1986 0.0470 0.4152 0.125 Uiso 1 1 calc R . .
H18C H 0.2851 0.0446 0.3720 0.125 Uiso 1 1 calc R . .
C19 C 0.2766(8) 0.0820(2) 0.13256(13) 0.0587(12) Uani 1 1 d U . .
C20 C 0.2250(9) 0.0049(2) 0.12298(15) 0.0687(13) Uani 1 1 d U . .
H20A H 0.1824 -0.0101 0.0926 0.082 Uiso 1 1 calc R . .
C21 C 0.2647(9) 0.1555(2) 0.03768(14) 0.0727(13) Uani 1 1 d DU . .
C22 C 0.268(4) 0.2233(3) 0.0454(3) 0.081(2) Uani 0.623(9) 1 d PDU A 1
H22A H 0.2703 0.2383 0.0717 0.097 Uiso 0.623(9) 1 calc PR A 1
C23 C 0.267(3) 0.2693(4) 0.0148(3) 0.084(2) Uani 0.623(9) 1 d PDU A 1
H23A H 0.2687 0.3151 0.0201 0.101 Uiso 0.623(9) 1 calc PR A 1
C24 C 0.263(2) 0.2463(4) -0.0238(3) 0.081(2) Uani 0.623(9) 1 d PDU A 1
C25 C 0.276(2) 0.1788(5) -0.0324(3) 0.090(2) Uani 0.623(9) 1 d PDU A 1
H25A H 0.2785 0.1641 -0.0588 0.108 Uiso 0.623(9) 1 calc PR A 1
C26 C 0.2845(18) 0.1328(5) -0.0012(2) 0.090(2) Uani 0.623(9) 1 d PDU A 1
H26A H 0.3034 0.0875 -0.0064 0.108 Uiso 0.623(9) 1 calc PR A 1
C27 C 0.275(2) 0.2760(7) -0.0929(3) 0.130(4) Uani 0.623(9) 1 d PDU A 1
H27A H 0.3347 0.2329 -0.0954 0.195 Uiso 0.623(9) 1 calc PR A 1
H27B H 0.3482 0.3088 -0.1073 0.195 Uiso 0.623(9) 1 calc PR A 1
H27C H 0.1489 0.2740 -0.1039 0.195 Uiso 0.623(9) 1 calc PR A 1
C22' C 0.265(8) 0.2245(4) 0.0376(4) 0.084(3) Uani 0.377(9) 1 d PDU A 2
H22' H 0.2637 0.2480 0.0616 0.100 Uiso 0.377(9) 1 calc PR A 2
C23' C 0.267(5) 0.2587(7) 0.0018(5) 0.085(3) Uani 0.377(9) 1 d PDU A 2
H23' H 0.2657 0.3053 0.0013 0.102 Uiso 0.377(9) 1 calc PR A 2
C24' C 0.270(4) 0.2224(8) -0.0333(4) 0.090(3) Uani 0.377(9) 1 d PDU A 2
C25' C 0.227(3) 0.1550(8) -0.0333(3) 0.095(3) Uani 0.377(9) 1 d PDU A 2
H25' H 0.2016 0.1328 -0.0572 0.114 Uiso 0.377(9) 1 calc PR A 2
C26' C 0.223(3) 0.1206(6) 0.0028(3) 0.087(3) Uani 0.377(9) 1 d PDU A 2
H26' H 0.1933 0.0752 0.0036 0.105 Uiso 0.377(9) 1 calc PR A 2
C27' C 0.266(4) 0.3291(7) -0.0659(6) 0.110(5) Uani 0.377(9) 1 d PDU A 2
H27D H 0.1681 0.3449 -0.0484 0.165 Uiso 0.377(9) 1 calc PR A 2
H27E H 0.2469 0.3471 -0.0922 0.165 Uiso 0.377(9) 1 calc PR A 2
H27F H 0.3881 0.3433 -0.0560 0.165 Uiso 0.377(9) 1 calc PR A 2

loop_
_atom_site_aniso_label
_atom_site_aniso_U_11
_atom_site_aniso_U_22
_atom_site_aniso_U_33
_atom_site_aniso_U_23
_atom_site_aniso_U_13
_atom_site_aniso_U_12
N1 0.074(3) 0.069(2) 0.045(2) -0.0044(19) -0.005(2) -0.004(2)
N2 0.058(2) 0.059(2) 0.048(2) -0.0085(18) -0.002(2) 0.000(2)
N3 0.081(3) 0.051(2) 0.063(2) -0.0019(19) -0.002(3) -0.001(2)
N4 0.058(3) 0.055(2) 0.067(2) -0.006(2) 0.004(2) -0.004(2)
N5 0.093(3) 0.073(2) 0.058(2) 0.004(2) 0.004(3) 0.001(2)
N6 0.094(3) 0.055(2) 0.057(2) -0.0034(19) 0.004(3) 0.000(2)
O1 0.091(3) 0.0628(18) 0.0460(19) -0.0104(16) -0.0076(19) 0.000(2)
O2 0.084(2) 0.073(2) 0.051(2) 0.0002(17) -0.004(2) -0.002(2)
O3 0.117(4) 0.107(5) 0.074(4) 0.028(4) 0.004(4) -0.004(5)
O3' 0.117(5) 0.128(6) 0.070(5) 0.036(5) 0.005(5) -0.007(6)
B1 0.068(3) 0.086(3) 0.056(3) -0.009(3) -0.005(3) -0.007(3)
B2 0.082(4) 0.100(4) 0.051(3) -0.002(3) 0.005(3) -0.004(3)
B3 0.067(4) 0.096(4) 0.067(3) -0.016(3) 0.000(3) 0.005(3)
B4 0.079(4) 0.073(3) 0.058(3) -0.021(3) -0.012(3) 0.016(3)
B5 0.087(4) 0.068(3) 0.056(3) -0.009(3) -0.005(3) -0.002(3)
B6 0.063(3) 0.083(3) 0.058(3) 0.001(3) -0.012(3) -0.009(3)
B7 0.080(4) 0.090(3) 0.048(3) -0.003(3) -0.011(3) -0.001(3)
B8 0.078(4) 0.098(4) 0.055(3) -0.016(3) -0.002(3) -0.006(4)
B9 0.088(4) 0.088(4) 0.069(4) -0.026(3) -0.007(3) 0.004(3)
B10 0.072(4) 0.080(3) 0.062(3) -0.013(3) -0.006(3) -0.006(3)
B11 0.085(4) 0.071(3) 0.074(4) 0.013(3) -0.002(3) -0.011(3)
B12 0.105(4) 0.068(3) 0.074(4) 0.012(3) 0.001(4) -0.016(3)
B13 0.102(4) 0.075(3) 0.067(4) 0.004(3) 0.008(3) -0.003(3)
B14 0.108(4) 0.060(3) 0.067(3) -0.007(3) 0.000(3) 0.002(3)
B15 0.099(4) 0.072(3) 0.074(4) 0.012(3) -0.024(3) -0.015(3)
B16 0.090(4) 0.070(3) 0.092(4) 0.010(3) 0.014(3) 0.007(3)
B17 0.119(4) 0.057(3) 0.079(4) 0.004(3) 0.015(4) 0.019(3)
B18 0.108(4) 0.061(3) 0.069(3) 0.008(3) -0.002(4) -0.006(3)
B19 0.116(4) 0.065(3) 0.068(3) 0.003(3) -0.011(4) -0.008(4)
B20 0.103(4) 0.073(4) 0.099(4) 0.023(3) -0.013(4) 0.006(4)
B21 0.088(4) 0.069(3) 0.054(3) -0.005(3) 0.003(3) 0.013(3)
B22 0.093(4) 0.059(3) 0.060(3) 0.005(3) 0.000(3) 0.007(3)
B23 0.082(4) 0.080(3) 0.064(4) 0.015(3) -0.009(3) 0.001(3)
B24 0.089(4) 0.070(3) 0.057(3) 0.001(3) -0.008(3) -0.012(3)
B25 0.109(4) 0.062(3) 0.058(3) -0.006(3) 0.013(3) 0.007(3)
B26 0.082(4) 0.074(3) 0.076(4) 0.010(3) 0.005(3) 0.004(3)
B27 0.093(4) 0.070(3) 0.073(4) 0.018(3) -0.005(3) -0.013(3)
B28 0.088(4) 0.068(3) 0.053(3) 0.009(3) -0.001(3) 0.001(3)
B29 0.116(4) 0.069(3) 0.055(3) 0.002(3) -0.004(3) -0.010(3)
B30 0.107(4) 0.077(3) 0.072(4) 0.016(3) 0.017(4) 0.007(3)
C1 0.068(3) 0.064(2) 0.042(2) -0.007(2) -0.008(2) 0.000(3)
C2 0.072(3) 0.069(2) 0.047(2) -0.002(2) -0.001(3) -0.001(3)
C3 0.057(3) 0.057(2) 0.041(2) -0.002(2) 0.000(2) -0.001(3)
C4 0.047(3) 0.053(2) 0.049(3) -0.005(2) -0.004(2) 0.000(2)
C5 0.052(3) 0.053(2) 0.049(3) -0.003(2) -0.005(2) -0.004(2)
C6 0.056(3) 0.052(2) 0.043(2) -0.008(2) -0.005(2) 0.000(3)
C7 0.060(3) 0.049(2) 0.058(3) -0.010(2) -0.004(2) 0.004(2)
C8 0.058(3) 0.057(2) 0.048(3) 0.000(2) -0.005(2) -0.002(2)
C9 0.116(5) 0.081(3) 0.041(3) 0.003(3) -0.002(3) 0.003(4)
C10 0.076(3) 0.045(2) 0.063(3) 0.002(2) 0.001(3) -0.003(2)
C11 0.105(4) 0.054(3) 0.062(3) -0.007(2) 0.002(3) -0.011(3)
C12 0.047(3) 0.056(2) 0.055(3) -0.008(2) 0.003(2) 0.000(2)
C13 0.059(3) 0.062(3) 0.052(3) -0.009(2) -0.002(3) 0.000(3)
C14 0.056(3) 0.053(2) 0.054(3) -0.006(2) 0.001(3) -0.005(2)
C15 0.058(3) 0.058(2) 0.050(3) -0.001(2) -0.004(3) 0.002(3)
C16 0.061(3) 0.072(3) 0.053(3) -0.018(3) 0.002(2) -0.002(3)
C17 0.055(3) 0.057(3) 0.071(3) -0.014(3) 0.000(3) -0.009(2)
C18 0.106(5) 0.080(4) 0.063(4) 0.002(3) 0.011(3) 0.007(4)
C19 0.082(3) 0.048(2) 0.046(2) 0.000(2) -0.002(3) -0.001(2)
C20 0.099(3) 0.054(2) 0.053(3) -0.003(2) -0.003(3) 0.000(3)
C21 0.079(3) 0.081(3) 0.059(3) 0.008(3) 0.001(3) -0.005(3)
C22 0.090(4) 0.090(4) 0.063(4) 0.030(4) 0.005(5) 0.001(4)
C23 0.096(5) 0.098(4) 0.059(4) 0.020(4) 0.000(5) 0.001(4)
C24 0.089(5) 0.095(5) 0.059(4) 0.014(4) 0.001(5) 0.000(5)
C25 0.107(5) 0.095(5) 0.066(4) 0.018(4) 0.001(4) -0.020(5)
C26 0.106(5) 0.100(4) 0.065(4) 0.012(4) 0.006(4) -0.007(4)
C27 0.145(9) 0.173(9) 0.072(7) 0.042(7) 0.000(8) -0.008(9)
C22' 0.093(5) 0.094(5) 0.064(5) 0.025(5) 0.002(5) 0.000(5)
C23' 0.093(5) 0.098(5) 0.063(5) 0.027(5) 0.001(6) 0.001(5)
C24' 0.100(5) 0.105(6) 0.067(5) 0.035(5) -0.001(5) -0.001(6)
C25' 0.107(5) 0.106(5) 0.071(5) 0.024(5) 0.002(5) -0.012(5)
C26' 0.098(5) 0.098(5) 0.065(5) 0.022(5) 0.007(5) -0.009(5)
C27' 0.096(9) 0.135(10) 0.099(10) 0.058(9) 0.008(10) 0.000(10)

loop_
_atom_type_symbol
_atom_type_description
_atom_type_scat_dispersion_real
_atom_type_scat_dispersion_imag
_atom_type_scat_source
C C 0.0033 0.0016 'International Tables Vol C Tables 4.2.6.8 and 6.1.1.4'
H H 0.0000 0.0000 'International Tables Vol C Tables 4.2.6.8 and 6.1.1.4'
N N 0.0061 0.0033 'International Tables Vol C Tables 4.2.6.8 and 6.1.1.4'
B B 0.0013 0.0007 'International Tables Vol C Tables 4.2.6.8 and 6.1.1.4'
O O 0.0106 0.0060 'International Tables Vol C Tables 4.2.6.8 and 6.1.1.4'

loop_
_geom_angle_atom_site_label_1
_geom_angle_atom_site_label_2
_geom_angle_atom_site_label_3
_geom_angle
N2 N1 C1 112.7(4)
N1 N2 C3 114.9(4)
N4 N3 C10 111.2(4)
N3 N4 C12 113.7(4)
N6 N5 C21 113.5(4)
N5 N6 C19 111.9(4)
C6 O1 C9 116.2(3)
C15 O2 C18 119.0(4)
C24 O3 C27 120.1(11)
C24' O3' C27' 118.5(18)
C2 B1 C1 57.7(3)
C2 B1 B2 58.6(4)
C1 B1 B2 104.9(5)
C2 B1 B3 103.7(4)
C1 B1 B3 103.6(5)
B2 B1 B3 59.5(4)
C2 B1 B4 104.8(5)
C1 B1 B4 58.0(3)
B2 B1 B4 108.3(5)
B3 B1 B4 60.1(4)
C2 B1 H1 124.6
C1 B1 H1 124.8
B2 B1 H1 122.0
B3 B1 H1 123.8
B4 B1 H1 122.0
C2 B2 B3 104.2(5)
C2 B2 B1 58.4(4)
B3 B2 B1 60.3(4)
C2 B2 B8 103.5(5)
B3 B2 B8 59.9(4)
B1 B2 B8 107.8(5)
C2 B2 B7 58.0(4)
B3 B2 B7 107.5(6)
B1 B2 B7 107.3(5)
B8 B2 B7 59.5(4)
C2 B2 H2 125.5
B3 B2 H2 122.4
B1 B2 H2 121.5
B8 B2 H2 122.8
B7 B2 H2 122.1
B2 B3 B8 60.5(4)
B2 B3 B1 60.2(4)
B8 B3 B1 108.2(5)
B2 B3 B4 109.7(5)
B8 B3 B4 108.0(5)
B1 B3 B4 61.2(4)
B2 B3 B9 108.3(5)
B8 B3 B9 59.7(4)
B1 B3 B9 107.7(5)
B4 B3 B9 59.2(4)
B2 B3 H3 120.8
B8 B3 H3 121.8
B1 B3 H3 121.5
B4 B3 H3 121.0
B9 B3 H3 122.4
C1 B4 B9 102.5(5)
C1 B4 B5 57.6(3)
B9 B4 B5 59.4(4)
C1 B4 B3 102.4(4)
B9 B4 B3 60.4(4)
B5 B4 B3 107.2(5)
C1 B4 B1 57.8(3)
B9 B4 B1 106.6(5)
B5 B4 B1 106.4(5)
B3 B4 B1 58.7(4)
C1 B4 H4 126.5
B9 B4 H4 123.0
B5 B4 H4 122.2
B3 B4 H4 123.1
B1 B4 H4 122.6
C1 B5 B6 60.2(3)
C1 B5 B9 103.7(5)
B6 B5 B9 106.8(5)
C1 B5 B10 105.0(4)
B6 B5 B10 59.4(4)
B9 B5 B10 59.1(4)
C1 B5 B4 58.8(4)
B6 B5 B4 109.5(5)
B9 B5 B4 59.8(4)
B10 B5 B4 108.0(5)
C1 B5 H5 124.4
B6 B5 H5 120.9
B9 B5 H5 123.7
B10 B5 H5 122.8
B4 B5 H5 120.9
C1 B6 C2 56.4(3)
C1 B6 B7 104.1(5)
C2 B6 B7 58.2(3)
C1 B6 B10 104.0(5)
C2 B6 B10 104.6(5)
B7 B6 B10 61.3(4)
C1 B6 B5 57.8(3)
C2 B6 B5 103.9(5)
B7 B6 B5 109.5(5)
B10 B6 B5 60.7(4)
C1 B6 H6 125.7
C2 B6 H6 125.3
B7 B6 H6 121.4
B10 B6 H6 122.5
B5 B6 H6 121.9
C2 B7 B6 60.4(3)
C2 B7 B8 103.3(5)
B6 B7 B8 107.5(5)
C2 B7 B10 104.9(5)
B6 B7 B10 59.5(4)
B8 B7 B10 59.8(4)
C2 B7 B2 57.8(4)
B6 B7 B2 108.8(5)
B8 B7 B2 59.5(4)
B10 B7 B2 107.8(5)
C2 B7 H7 124.8
B6 B7 H7 120.8
B8 B7 H7 123.3
B10 B7 H7 122.5
B2 B7 H7 121.6
B3 B8 B9 61.1(4)
B3 B8 B7 108.4(5)
B9 B8 B7 107.6(5)
B3 B8 B2 59.5(4)
B9 B8 B2 108.6(5)
B7 B8 B2 61.0(4)
B3 B8 B10 108.7(5)
B9 B8 B10 59.0(4)
B7 B8 B10 60.5(4)
B2 B8 B10 109.5(5)
B3 B8 H8 121.4
B9 B8 H8 121.9
B7 B8 H8 121.5
B2 B8 H8 120.9
B10 B8 H8 121.3
B10 B9 B5 60.7(4)
B10 B9 B8 60.6(4)
B5 B9 B8 108.6(5)
B10 B9 B4 110.2(5)
B5 B9 B4 60.8(4)
B8 B9 B4 108.7(5)
B10 B9 B3 108.5(5)
B5 B9 B3 108.3(5)
B8 B9 B3 59.3(4)
B4 B9 B3 60.4(4)
B10 B9 H9 120.6
B5 B9 H9 121.2
B8 B9 H9 121.7
B4 B9 H9 120.5
B3 B9 H9 122.0
B9 B10 B6 108.1(5)
B9 B10 B8 60.4(4)
B6 B10 B8 107.3(5)
B9 B10 B5 60.2(4)
B6 B10 B5 59.9(4)
B8 B10 B5 108.0(5)
B9 B10 B7 108.1(5)
B6 B10 B7 59.3(4)
B8 B10 B7 59.8(4)
B5 B10 B7 107.3(5)
B9 B10 H10 121.3
B6 B10 H10 122.1
B8 B10 H10 121.8
B5 B10 H10 121.8
B7 B10 H10 122.2
C11 B11 C10 56.8(3)
C11 B11 B13 104.4(5)
C10 B11 B13 104.9(5)
C11 B11 B12 57.8(4)
C10 B11 B12 104.0(5)
B13 B11 B12 60.4(4)
C11 B11 B14 103.9(5)
C10 B11 B14 58.3(4)
B13 B11 B14 60.5(4)
B12 B11 B14 108.0(5)
C11 B11 H11 125.3
C10 B11 H11 124.8
B13 B11 H11 122.5
B12 B11 H11 122.4
B14 B11 H11 122.2
C11 B12 B11 59.5(4)
C11 B12 B13 104.9(5)
B11 B12 B13 59.4(4)
C11 B12 B18 104.2(5)
B11 B12 B18 108.1(5)
B13 B12 B18 60.8(4)
C11 B12 B17 59.1(4)
B11 B12 B17 108.8(5)
B13 B12 B17 108.0(6)
B18 B12 B17 58.8(4)
C11 B12 H12 124.5
B11 B12 H12 121.1
B13 B12 H12 122.2
B18 B12 H12 122.8
B17 B12 H12 121.5
B11 B13 B12 60.2(4)
B11 B13 B14 60.2(4)
B12 B13 B14 107.6(5)
B11 B13 B19 108.0(5)
B12 B13 B19 107.0(5)
B14 B13 B19 59.8(4)
B11 B13 B18 107.9(5)
B12 B13 B18 59.8(4)
B14 B13 B18 106.7(5)
B19 B13 B18 58.9(4)
B11 B13 H13 121.3
B12 B13 H13 122.0
B14 B13 H13 122.1
B19 B13 H13 122.3
B18 B13 H13 122.5
C10 B14 B11 59.6(4)
C10 B14 B15 58.8(4)
B11 B14 B15 109.2(5)
C10 B14 B19 104.7(5)
B11 B14 B19 107.8(5)
B15 B14 B19 60.5(4)
C10 B14 B13 105.1(5)
B11 B14 B13 59.4(4)
B15 B14 B13 109.2(6)
B19 B14 B13 60.3(4)
C10 B14 H14 124.6
B11 B14 H14 121.3
B15 B14 H14 120.6
B19 B14 H14 122.5
B13 B14 H14 122.1
C10 B15 B14 58.7(4)
C10 B15 B16 58.7(4)
B14 B15 B16 107.7(5)
C10 B15 B19 104.1(5)
B14 B15 B19 59.8(4)
B16 B15 B19 106.9(5)
C10 B15 B20 104.6(5)
B14 B15 B20 107.8(6)
B16 B15 B20 59.7(4)
B19 B15 B20 59.5(4)
C10 B15 H15 124.8
B14 B15 H15 121.5
B16 B15 H15 121.9
B19 B15 H15 123.1
B20 B15 H15 122.5
C10 B16 C11 57.1(3)
C10 B16 B17 105.0(5)
C11 B16 B17 58.7(4)
C10 B16 B15 58.6(4)
C11 B16 B15 104.4(5)
B17 B16 B15 108.2(5)
C10 B16 B20 105.7(5)
C11 B16 B20 104.4(5)
B17 B16 B20 59.3(4)
B15 B16 B20 61.1(4)
C10 B16 H16 124.2
C11 B16 H16 124.9
B17 B16 H16 122.2
B15 B16 H16 121.9
B20 B16 H16 122.6
C11 B17 B18 104.0(5)
C11 B17 B20 105.7(4)
B18 B17 B20 60.3(4)
C11 B17 B16 59.1(4)
B18 B17 B16 108.1(5)
B20 B17 B16 60.6(4)
C11 B17 B12 57.3(4)
B18 B17 B12 60.3(5)
B20 B17 B12 108.8(6)
B16 B17 B12 107.4(5)
C11 B17 H17 125.1
B18 B17 H17 122.4
B20 B17 H17 121.3
B16 B17 H17 121.4
B12 B17 H17 121.8
B17 B18 B19 108.3(5)
B17 B18 B20 60.1(5)
B19 B18 B20 60.8(4)
B17 B18 B12 60.9(4)
B19 B18 B12 107.6(5)
B20 B18 B12 109.1(5)
B17 B18 B13 108.5(5)
B19 B18 B13 60.0(4)
B20 B18 B13 109.3(4)
B12 B18 B13 59.4(4)
B17 B18 H18 121.3
B19 B18 H18 121.8
B20 B18 H18 120.7
B12 B18 H18 121.7
B13 B18 H18 121.5
B18 B19 B14 108.6(5)
B18 B19 B13 61.1(4)
B14 B19 B13 59.9(4)
B18 B19 B15 108.5(5)
B14 B19 B15 59.8(4)
B13 B19 B15 108.4(5)
B18 B19 B20 59.8(4)
B14 B19 B20 109.0(5)
B13 B19 B20 109.4(5)
B15 B19 B20 61.0(4)
B18 B19 H19 121.3
B14 B19 H19 121.6
B13 B19 H19 121.0
B15 B19 H19 121.5
B20 B19 H19 120.9
B17 B20 B18 59.6(4)
B17 B20 B19 106.8(6)
B18 B20 B19 59.4(4)
B17 B20 B16 60.0(4)
B18 B20 B16 107.1(6)
B19 B20 B16 106.4(5)
B17 B20 B15 107.2(5)
B18 B20 B15 107.0(6)
B19 B20 B15 59.5(4)
B16 B20 B15 59.2(4)
B17 B20 H20 122.1
B18 B20 H20 122.3
B19 B20 H20 122.7
B16 B20 H20 122.4
B15 B20 H20 122.4
C20 B21 B22 58.9(4)
C20 B21 B23 105.6(5)
B22 B21 B23 61.3(4)
C20 B21 C19 57.3(3)
B22 B21 C19 105.5(5)
B23 B21 C19 105.0(5)
C20 B21 B24 104.3(5)
B22 B21 B24 109.6(5)
B23 B21 B24 60.9(4)
C19 B21 B24 57.7(3)
C20 B21 H21 124.6
B22 B21 H21 120.9
B23 B21 H21 122.0
C19 B21 H21 124.8
B24 B21 H21 122.0
C20 B22 B21 58.9(4)
C20 B22 B23 104.4(4)
B21 B22 B23 59.7(4)
C20 B22 B27 60.1(4)
B21 B22 B27 108.9(5)
B23 B22 B27 106.9(5)
C20 B22 B28 104.3(5)
B21 B22 B28 107.2(5)
B23 B22 B28 59.3(4)
B27 B22 B28 58.7(4)
C20 B22 H22 124.3
B21 B22 H22 121.3
B23 B22 H22 123.1
B27 B22 H22 121.3
B28 B22 H22 123.5
B21 B23 B28 108.2(5)
B21 B23 B22 59.0(4)
B28 B23 B22 61.3(4)
B21 B23 B24 60.2(4)
B28 B23 B24 107.4(5)
B22 B23 B24 107.3(5)
B21 B23 B29 107.5(5)
B28 B23 B29 59.8(4)
B22 B23 B29 108.3(6)
B24 B23 B29 59.2(4)
B21 B23 H23 122.0
B28 B23 H23 121.3
B22 B23 H23 121.6
B24 B23 H23 122.4
B29 B23 H23 122.0
C19 B24 B25 58.5(4)
C19 B24 B29 104.7(5)
B25 B24 B29 59.7(4)
C19 B24 B21 60.7(4)
B25 B24 B21 109.2(5)
B29 B24 B21 107.9(5)
C19 B24 B23 105.9(5)
B25 B24 B23 108.8(5)
B29 B24 B23 60.8(4)
B21 B24 B23 59.0(4)
C19 B24 H24 124.0
B25 B24 H24 121.2
B29 B24 H24 122.6
B21 B24 H24 121.0
B23 B24 H24 122.0
C19 B25 B29 105.6(5)
C19 B25 B24 59.0(4)
B29 B25 B24 60.3(4)
C19 B25 B26 58.6(4)
B29 B25 B26 108.5(5)
B24 B25 B26 108.0(5)
C19 B25 B30 104.2(4)
B29 B25 B30 59.6(4)
B24 B25 B30 107.2(5)
B26 B25 B30 60.0(4)
C19 B25 H25 124.6
B29 B25 H25 121.8
B24 B25 H25 121.6
B26 B25 H25 121.3
B30 B25 H25 123.1
C19 B26 C20 57.0(3)
C19 B26 B25 58.0(4)
C20 B26 B25 103.1(5)
C19 B26 B30 104.1(5)
C20 B26 B30 102.3(5)
B25 B26 B30 60.4(4)
C19 B26 B27 104.4(5)
C20 B26 B27 58.3(3)
B25 B26 B27 106.7(5)
B30 B26 B27 58.1(4)
C19 B26 H26 124.5
C20 B26 H26 125.7
B25 B26 H26 122.7
B30 B26 H26 124.1
B27 B26 H26 122.9
C20 B27 B30 104.0(5)
C20 B27 B28 103.7(5)
B30 B27 B28 60.1(4)
C20 B27 B22 56.8(4)
B30 B27 B22 108.6(5)
B28 B27 B22 61.2(4)
C20 B27 B26 58.7(3)
B30 B27 B26 60.0(4)
B28 B27 B26 108.0(5)
B22 B27 B26 107.2(5)
C20 B27 H27 126.0
B30 B27 H27 122.2
B28 B27 H27 122.1
B22 B27 H27 121.6
B26 B27 H27 121.6
B30 B28 B27 59.7(4)
B30 B28 B23 108.4(5)
B27 B28 B23 108.2(4)
B30 B28 B29 59.8(4)
B27 B28 B29 107.8(5)
B23 B28 B29 60.7(4)
B30 B28 B22 107.5(5)
B27 B28 B22 60.1(4)
B23 B28 B22 59.4(4)
B29 B28 B22 107.6(5)
B30 B28 H28 121.9
B27 B28 H28 121.7
B23 B28 H28 121.3
B29 B28 H28 121.7
B22 B28 H28 122.2
B25 B29 B30 61.3(4)
B25 B29 B24 60.0(4)
B30 B29 B24 108.3(6)
B25 B29 B28 109.1(5)
B30 B29 B28 59.5(4)
B24 B29 B28 107.7(5)
B25 B29 B23 108.5(5)
B30 B29 B23 107.2(5)
B24 B29 B23 60.0(4)
B28 B29 B23 59.4(4)
B25 B29 H29 120.6
B30 B29 H29 121.7
B24 B29 H29 121.8
B28 B29 H29 121.9
B23 B29 H29 122.2
B27 B30 B28 60.2(4)
B27 B30 B29 108.9(6)
B28 B30 B29 60.7(4)
B27 B30 B26 61.9(4)
B28 B30 B26 109.7(5)
B29 B30 B26 107.8(6)
B27 B30 B25 109.1(5)
B28 B30 B25 108.2(6)
B29 B30 B25 59.1(4)
B26 B30 B25 59.7(4)
B27 B30 H30 120.5
B28 B30 H30 121.0
B29 B30 H30 121.9
B26 B30 H30 120.9
B25 B30 H30 122.1
N1 C1 C2 119.9(4)
N1 C1 B5 118.3(4)
C2 C1 B5 111.7(4)
N1 C1 B1 116.8(4)
C2 C1 B1 60.7(3)
B5 C1 B1 116.6(4)
N1 C1 B4 118.5(4)
C2 C1 B4 112.1(4)
B5 C1 B4 63.6(4)
B1 C1 B4 64.2(4)
N1 C1 B6 117.1(4)
C2 C1 B6 61.9(3)
B5 C1 B6 62.0(4)
B1 C1 B6 114.6(4)
B4 C1 B6 114.9(4)
C1 C2 B1 61.6(3)
C1 C2 B2 111.6(4)
B1 C2 B2 63.0(4)
C1 C2 B7 110.9(4)
B1 C2 B7 116.3(4)
B2 C2 B7 64.2(4)
C1 C2 B6 61.7(3)
B1 C2 B6 115.3(4)
B2 C2 B6 114.9(4)
B7 C2 B6 61.3(4)
C1 C2 H2A 121.1
B1 C2 H2A 116.6
B2 C2 H2A 117.7
B7 C2 H2A 118.1
B6 C2 H2A 117.8
C4 C3 C8 120.6(4)
C4 C3 N2 124.6(4)
C8 C3 N2 114.8(4)
C3 C4 C5 120.3(4)
C3 C4 H4A 119.9
C5 C4 H4A 119.9
C6 C5 C4 119.1(4)
C6 C5 H5A 120.4
C4 C5 H5A 120.4
C5 C6 O1 124.9(4)
C5 C6 C7 121.5(4)
O1 C6 C7 113.6(4)
C8 C7 C6 119.6(4)
C8 C7 H7A 120.2
C6 C7 H7A 120.2
C7 C8 C3 119.0(4)
C7 C8 H8A 120.5
C3 C8 H8A 120.5
O1 C9 H9A 109.5
O1 C9 H9B 109.5
H9A C9 H9B 109.5
O1 C9 H9C 109.5
H9A C9 H9C 109.5
H9B C9 H9C 109.5
N3 C10 C11 122.0(4)
N3 C10 B14 118.7(4)
C11 C10 B14 110.3(4)
N3 C10 B15 117.5(4)
C11 C10 B15 111.4(4)
B14 C10 B15 62.6(4)
N3 C10 B16 117.3(5)
C11 C10 B16 61.9(4)
B14 C10 B16 114.2(5)
B15 C10 B16 62.7(4)
N3 C10 B11 118.4(5)
C11 C10 B11 61.2(4)
B14 C10 B11 62.1(4)
B15 C10 B11 114.3(5)
B16 C10 B11 114.7(4)
C10 C11 B12 112.1(4)
C10 C11 B11 62.0(4)
B12 C11 B11 62.7(4)
C10 C11 B17 111.0(5)
B12 C11 B17 63.6(4)
B11 C11 B17 115.2(5)
C10 C11 B16 61.0(4)
B12 C11 B16 115.1(5)
B11 C11 B16 114.7(4)
B17 C11 B16 62.2(4)
C10 C11 H11A 120.9
B12 C11 H11A 117.6
B11 C11 H11A 117.2
B17 C11 H11A 118.3
B16 C11 H11A 117.8
C13 C12 C17 119.2(5)
C13 C12 N4 126.1(4)
C17 C12 N4 114.6(4)
C14 C13 C12 121.1(4)
C14 C13 H13A 119.4
C12 C13 H13A 119.4
C13 C14 C15 119.7(4)
C13 C14 H14A 120.1
C15 C14 H14A 120.1
O2 C15 C16 115.4(4)
O2 C15 C14 124.6(4)
C16 C15 C14 120.0(4)
C17 C16 C15 120.4(5)
C17 C16 H16A 119.8
C15 C16 H16A 119.8
C16 C17 C12 119.6(4)
C16 C17 H17A 120.2
C12 C17 H17A 120.2
O2 C18 H18A 109.5
O2 C18 H18B 109.5
H18A C18 H18B 109.5
O2 C18 H18C 109.5
H18A C18 H18C 109.5
H18B C18 H18C 109.5
N6 C19 C20 121.6(4)
N6 C19 B25 119.2(4)
C20 C19 B25 111.9(4)
N6 C19 B24 118.1(4)
C20 C19 B24 109.1(4)
B25 C19 B24 62.6(4)
N6 C19 B26 118.4(5)
C20 C19 B26 62.9(4)
B25 C19 B26 63.4(4)
B24 C19 B26 114.9(4)
N6 C19 B21 117.5(4)
C20 C19 B21 59.1(4)
B25 C19 B21 113.3(4)
B24 C19 B21 61.7(4)
B26 C19 B21 113.8(4)
C19 C20 B21 63.7(4)
C19 C20 B22 113.3(4)
B21 C20 B22 62.2(4)
C19 C20 B27 110.6(4)
B21 C20 B27 114.1(5)
B22 C20 B27 63.1(4)
C19 C20 B26 60.1(3)
B21 C20 B26 115.2(5)
B22 C20 B26 116.0(4)
B27 C20 B26 63.0(4)
C19 C20 H20A 120.4
B21 C20 H20A 117.0
B22 C20 H20A 117.3
B27 C20 H20A 119.0
B26 C20 H20A 117.4
C22' C21 C22 10.9(8)
C22' C21 C26 109.0(8)
C22 C21 C26 119.7(6)
C22' C21 C26' 120.0(9)
C22 C21 C26' 130.7(8)
C26 C21 C26' 21.3(9)
C22' C21 N5 132.9(7)
C22 C21 N5 122.1(5)
C26 C21 N5 117.7(5)
C26' C21 N5 106.1(7)
C23 C22 C21 121.0(7)
C23 C22 H22A 119.5
C21 C22 H22A 119.5
C24 C23 C22 118.6(8)
C24 C23 H23A 120.7
C22 C23 H23A 120.7
O3 C24 C23 115.4(8)
O3 C24 C25 122.8(9)
C23 C24 C25 121.5(7)
C24 C25 C26 119.3(7)
C24 C25 H25A 120.3
C26 C25 H25A 120.3
C21 C26 C25 119.0(7)
C21 C26 H26A 120.5
C25 C26 H26A 120.5
C21 C22' C23' 119.7(10)
C21 C22' H22' 120.1
C23' C22' H22' 120.1
C22' C23' C24' 118.7(10)
C22' C23' H23' 120.6
C24' C23' H23' 120.6
O3' C24' C25' 119.4(14)
O3' C24' C23' 117.3(15)
C25' C24' C23' 120.5(10)
C24' C25' C26' 119.1(10)
C24' C25' H25' 120.5
C26' C25' H25' 120.5
C25' C26' C21 118.6(9)
C25' C26' H26' 120.7
C21 C26' H26' 120.7
O3' C27' H27D 109.5
O3' C27' H27E 109.5
H27D C27' H27E 109.5
O3' C27' H27F 109.5
H27D C27' H27F 109.5
H27E C27' H27F 109.5

loop_
_geom_bond_atom_site_label_1
_geom_bond_atom_site_label_2
_geom_bond_distance
N1 N2 1.224(5)
N1 C1 1.440(5)
N2 C3 1.400(5)
N3 N4 1.229(5)
N3 C10 1.437(5)
N4 C12 1.405(6)
N5 N6 1.228(5)
N5 C21 1.411(6)
N6 C19 1.422(5)
O1 C6 1.356(5)
O1 C9 1.414(5)
O2 C15 1.347(5)
O2 C18 1.396(6)
O3 C24 1.348(7)
O3 C27 1.408(8)
O3' C24' 1.341(8)
O3' C27' 1.440(9)
B1 C2 1.670(9)
B1 C1 1.685(8)
B1 B2 1.746(9)
B1 B3 1.749(9)
B1 B4 1.793(9)
B1 H1 1.1000
B2 C2 1.672(8)
B2 B3 1.735(10)
B2 B8 1.753(9)
B2 B7 1.780(10)
B2 H2 1.1000
B3 B8 1.742(10)
B3 B4 1.773(10)
B3 B9 1.774(10)
B3 H3 1.1000
B4 C1 1.690(8)
B4 B9 1.752(9)
B4 B5 1.771(10)
B4 H4 1.1000
B5 C1 1.669(7)
B5 B6 1.741(9)
B5 B9 1.746(9)
B5 B10 1.755(9)
B5 H5 1.1000
B6 C1 1.712(8)
B6 C2 1.715(8)
B6 B7 1.730(9)
B6 B10 1.733(9)
B6 H6 1.1000
B7 C2 1.676(8)
B7 B8 1.752(10)
B7 B10 1.765(10)
B7 H7 1.1000
B8 B9 1.749(9)
B8 B10 1.753(10)
B8 H8 1.1000
B9 B10 1.725(10)
B9 H9 1.1000
B10 H10 1.1000
B11 C11 1.681(9)
B11 C10 1.695(9)
B11 B13 1.721(10)
B11 B12 1.735(10)
B11 B14 1.736(10)
B11 H11 1.1000
B12 C11 1.651(9)
B12 B13 1.738(10)
B12 B18 1.746(10)
B12 B17 1.756(12)
B12 H12 1.1000
B13 B14 1.740(10)
B13 B19 1.746(11)
B13 B18 1.764(10)
B13 H13 1.1000
B14 C10 1.672(8)
B14 B15 1.737(10)
B14 B19 1.737(10)
B14 H14 1.1000
B15 C10 1.674(9)
B15 B16 1.742(10)
B15 B19 1.749(10)
B15 B20 1.776(10)
B15 H15 1.1000
B16 C10 1.675(9)
B16 C11 1.688(10)
B16 B17 1.741(10)
B16 B20 1.752(10)
B16 H16 1.1000
B17 C11 1.682(9)
B17 B18 1.720(10)
B17 B20 1.729(11)
B17 H17 1.1000
B18 B19 1.725(8)
B18 B20 1.733(11)
B18 H18 1.1000
B19 B20 1.750(11)
B19 H19 1.1000
B20 H20 1.1000
B21 C20 1.643(10)
B21 B22 1.698(9)
B21 B23 1.711(9)
B21 C19 1.716(8)
B21 B24 1.732(9)
B21 H21 1.1000
B22 C20 1.643(8)
B22 B23 1.737(9)
B22 B27 1.751(10)
B22 B28 1.769(9)
B22 H22 1.1000
B23 B28 1.735(10)
B23 B24 1.744(9)
B23 B29 1.758(10)
B23 H23 1.1000
B24 C19 1.663(8)
B24 B25 1.723(11)
B24 B29 1.729(9)
B24 H24 1.1000
B25 C19 1.654(7)
B25 B29 1.717(10)
B25 B26 1.744(10)
B25 B30 1.756(9)
B25 H25 1.1000
B26 C19 1.664(9)
B26 C20 1.710(9)
B26 B30 1.749(10)
B26 B27 1.783(9)
B26 H26 1.1000
B27 C20 1.702(8)
B27 B30 1.716(10)
B27 B28 1.724(10)
B27 H27 1.1000
B28 B30 1.722(10)
B28 B29 1.742(9)
B28 H28 1.1000
B29 B30 1.726(11)
B29 H29 1.1000
B30 H30 1.1000
C1 C2 1.619(6)
C2 H2A 1.1000
C3 C4 1.356(6)
C3 C8 1.369(6)
C4 C5 1.371(6)
C4 H4A 0.9300
C5 C6 1.340(6)
C5 H5A 0.9300
C6 C7 1.368(6)
C7 C8 1.367(6)
C7 H7A 0.9300
C8 H8A 0.9300
C9 H9A 0.9600
C9 H9B 0.9600
C9 H9C 0.9600
C10 C11 1.607(6)
C11 H11A 1.1000
C12 C13 1.360(6)
C12 C17 1.391(6)
C13 C14 1.351(6)
C13 H13A 0.9300
C14 C15 1.370(6)
C14 H14A 0.9300
C15 C16 1.367(6)
C16 C17 1.355(6)
C16 H16A 0.9300
C17 H17A 0.9300
C18 H18A 0.9600
C18 H18B 0.9600
C18 H18C 0.9600
C19 C20 1.611(6)
C20 H20A 1.1000
C21 C22' 1.374(8)
C21 C22 1.375(7)
C21 C26 1.384(7)
C21 C26' 1.390(8)
C22 C23 1.373(7)
C22 H22A 0.9300
C23 C24 1.368(7)
C23 H23A 0.9300
C24 C25 1.379(7)
C25 C26 1.388(7)
C25 H25A 0.9300
C26 H26A 0.9300
C27 H27A 0.9600
C27 H27B 0.9600
C27 H27C 0.9600
C22' C23' 1.377(8)
C22' H22' 0.9300
C23' C24' 1.379(8)
C23' H23' 0.9300
C24' C25' 1.376(8)
C25' C26' 1.387(8)
C25' H25' 0.9300
C26' H26' 0.9300
C27' H27D 0.9600
C27' H27E 0.9600
C27' H27F 0.9600
